data_9001013
loop_
_publ_author_name
'Groat, L. A.'
'Hawthorne, F. C.'

_publ_section_title
;
 Structure of ungemachite, K3Na8Fe(SO4)6(NO3)2.6H2O, a mixed
 sulfate-nitrate mineral
 Note U(1,2) for N and Na1 have been altered to match symmetry constraints.
;
_journal_name_full 'American Mineralogist'
_journal_page_first 826
_journal_page_last 829
_journal_volume 71
_journal_year 1986
_chemical_formula_sum 'Fe H12 K3 N2 Na8 O36 S6'
_chemical_name_mineral Ungemachite
_space_group_IT_number 148
_symmetry_space_group_name_Hall '-R 3'
_symmetry_space_group_name_H-M 'R -3 :H'
_cell_angle_alpha 90
_cell_angle_beta 90
_cell_angle_gamma 120
_cell_length_a 10.898
_cell_length_b 10.898
_cell_length_c 24.989
_cell_formula_units_Z 3
_cell_volume 2570.237
_database_code_amcsd 0001035
_exptl_crystal_density_diffrn 2.259
_cod_original_cell_volume 2570.236
_cod_original_sg_symbol_H-M 'R -3'
_cod_original_formula_sum 'Fe S6 N2 K3 Na8 O36 H12'
_cod_database_code 9001013

loop_
_space_group_symop_operation_xyz
x,y,z
2/3+x,1/3+y,1/3+z
1/3+x,2/3+y,2/3+z
y,-x+y,-z
2/3+y,1/3-x+y,1/3-z
1/3+y,2/3-x+y,2/3-z
-x+y,-x,z
2/3-x+y,1/3-x,1/3+z
1/3-x+y,2/3-x,2/3+z
-x,-y,-z
2/3-x,1/3-y,1/3-z
1/3-x,2/3-y,2/3-z
-y,x-y,z
2/3-y,1/3+x-y,1/3+z
1/3-y,2/3+x-y,2/3+z
x-y,x,-z
2/3+x-y,1/3+x,1/3-z
1/3+x-y,2/3+x,2/3-z

loop_
_atom_site_aniso_label
_atom_site_aniso_U_11
_atom_site_aniso_U_22
_atom_site_aniso_U_33
_atom_site_aniso_U_12
_atom_site_aniso_U_13
_atom_site_aniso_U_23
Fe 0.00920 0.00920 0.00840 0.00460 0.00000 0.00000
S 0.00970 0.01340 0.01300 0.00560 -0.00180 -0.00090
N 0.02150 0.02150 0.02450 0.01075 0.00000 0.00000
K 0.01980 0.02950 0.02630 0.01530 0.00020 -0.00270
Na1 0.02550 0.02550 0.01680 0.01275 0.00000 0.00000
Na2 0.02480 0.02160 0.02380 0.01190 -0.00350 -0.00160
O1 0.00910 0.02830 0.01630 0.00490 -0.00340 0.00030
O2 0.01820 0.02660 0.01640 0.00890 0.00540 0.00420
O3 0.02120 0.02120 0.02530 0.01350 -0.00490 0.00190
O4 0.03010 0.02020 0.02770 0.01520 -0.00890 -0.01180
O5 0.02410 0.02450 0.01580 0.00710 -0.00120 0.00230
O6 0.02850 0.01650 0.05520 0.00730 -0.00080 -0.00040

loop_
_atom_site_label
_atom_site_fract_x
_atom_site_fract_y
_atom_site_fract_z
_atom_site_U_iso_or_equiv
Fe 0.00000 0.00000 0.00000 ?
S 0.34609 0.17748 0.27813 ?
N 0.33333 0.66667 0.09510 ?
K 0.50000 0.00000 0.00000 ?
Na1 0.00000 0.00000 0.12850 ?
Na2 0.64400 0.81700 0.09069 ?
O1 0.50460 0.27370 0.28304 ?
O2 0.28240 0.13940 0.33119 ?
O3 0.29530 0.26000 0.24891 ?
O4 0.32120 0.05150 0.24850 ?
O5 0.12000 -0.10060 0.17000 ?
O6 0.40160 0.79900 0.09510 ?
H5A 0.77400 -0.18100 0.19200 0.01000
H5B 0.77200 -0.06600 0.19000 0.01000

loop_
_cod_related_entry_id
_cod_related_entry_database
_cod_related_entry_code
1 AMCSD 0001035
